data_2003743
loop_
_publ_author_name
'Glidewell, C.'
'Lightfoot, P.'
'Patterson, I. L. J.'

_publ_section_title
;
 Bis(phenylsulfonyl)methane, (PhSO~2~)~2~CH~2~, and
 Dibromobis(phenylsulfonyl)methane, (PhSO~2~)~2~CBr~2~
;
_journal_issue 8
_journal_name_full 'Acta Crystallographica Section C'
_journal_page_first 1648
_journal_page_last 1651
_journal_paper_doi 10.1107/S0108270195002095
_journal_volume 51
_journal_year 1995
_chemical_formula_sum 'C13 H10 Br2 O4 S2'
_chemical_formula_weight 454.15
_space_group_IT_number 14
_symmetry_cell_setting monoclinic
_symmetry_space_group_name_Hall '-P 2yn'
_symmetry_space_group_name_H-M 'P 1 21/n 1'
_audit_creation_method 'from TEXRAY.INF file'
_cell_angle_alpha 90
_cell_angle_beta 93.72(1)
_cell_angle_gamma 90
_cell_formula_units_Z 4
_cell_length_a 8.215(1)
_cell_length_b 10.234(1)
_cell_length_c 18.589(1)
_cell_measurement_reflns_used 20
_cell_measurement_temperature 293.2
_cell_measurement_theta_max 26.4
_cell_measurement_theta_min 23.5
_cell_volume 1559.5(3)
_computing_cell_refinement 'MSC/AFC Diffractometer Control'
_computing_data_collection 'MSC/AFC Diffractometer Control'
_computing_data_reduction teXsan
_computing_publication_material teXsan
_computing_structure_refinement teXsan
_diffrn_ambient_temperature 293.2
_diffrn_measurement_device AFC7S
_diffrn_measurement_method \w/2\q
_diffrn_radiation_monochromator graphite
_diffrn_radiation_source 'X-ray tube'
_diffrn_radiation_type MoK\a
_diffrn_radiation_wavelength 0.7107
_diffrn_reflns_av_R_equivalents 0.045
_diffrn_reflns_limit_h_max 7
_diffrn_reflns_limit_h_min -7
_diffrn_reflns_limit_k_max 11
_diffrn_reflns_limit_k_min -11
_diffrn_reflns_limit_l_max 19
_diffrn_reflns_limit_l_min -19
_diffrn_reflns_number 3718
_diffrn_reflns_theta_max 22.70
_diffrn_standards_decay_% -10.2
_diffrn_standards_interval_count 150
_diffrn_standards_number 3
_exptl_absorpt_coefficient_mu 5.491
_exptl_absorpt_correction_T_max 0.999
_exptl_absorpt_correction_T_min 0.925
_exptl_absorpt_correction_type '\y scan (North, Phillips & Mathews, 1968)'
_exptl_crystal_colour colourless
_exptl_crystal_density_diffrn 1.934
_exptl_crystal_description block
_exptl_crystal_F_000 888.00
_exptl_crystal_size_max 0.600
_exptl_crystal_size_mid 0.200
_exptl_crystal_size_min 0.200
_refine_diff_density_max 0.81
_refine_diff_density_min -0.60
_refine_ls_extinction_coef 1.34
_refine_ls_extinction_method 'type II, Gaussian, isotropic (Zachariasen, 1967)'
_refine_ls_goodness_of_fit_obs 2.860
_refine_ls_hydrogen_treatment noref
_refine_ls_matrix_type full
_refine_ls_number_parameters 191
_refine_ls_number_reflns 1370
_refine_ls_number_restraints 0
_refine_ls_R_factor_obs 0.0290
_refine_ls_shift/esd_max 8.6510
_refine_ls_structure_factor_coef F
_refine_ls_weighting_scheme sigma
_refine_ls_wR_factor_obs 0.0300
_reflns_number_observed 1370
_reflns_number_total 1749
_reflns_observed_criterion I>=3\s(I)
_cod_data_source_file ab1250.cif
_cod_data_source_block II
_cod_original_cell_volume 1559.6(3)
_cod_original_sg_symbol_H-M 'P 21/n'
_cod_original_formula_sum 'C13 H10 Br2 O4 S2 '
_cod_database_code 2003743

loop_
_symmetry_equiv_pos_as_xyz
'   +x,   +y,   +z'
1/2-x,1/2+y,1/2-z
'   -x,   -y,   -z'
1/2+x,1/2-y,1/2+z

loop_
_atom_site_aniso_label
_atom_site_aniso_U_11
_atom_site_aniso_U_12
_atom_site_aniso_U_13
_atom_site_aniso_U_22
_atom_site_aniso_U_23
_atom_site_aniso_U_33
Br(1) 0.0490(4) 0.0052(4) 0.0127(3) 0.1170(6) -0.0016(4) 0.0471(4)
Br(2) 0.0930(6) 0.0081(4) -0.0095(4) 0.0374(4) 0.0056(3) 0.0867(5)
S(1) 0.0476(9) -0.0055(8) 0.0066(7) 0.0432(9) -0.0028(7) 0.0431(9)
S(2) 0.056(1) -0.0188(9) -0.0042(8) 0.050(1) 0.0088(8) 0.0534(10)
O(11) 0.062(2) 0.004(2) 0.017(2) 0.056(2) -0.007(2) 0.046(2)
O(12) 0.059(3) -0.021(2) -0.001(2) 0.053(2) -0.002(2) 0.066(3)
O(21) 0.120(4) -0.020(3) -0.058(3) 0.037(3) 0.025(2) 0.103(3)
O(22) 0.062(3) -0.045(3) 0.023(2) 0.153(5) -0.017(3) 0.064(3)
C(1) 0.036(3) 0.000(3) 0.004(3) 0.029(3) 0.005(3) 0.048(3)
C(11) 0.039(3) 0.002(3) 0.002(3) 0.046(4) 0.003(3) 0.031(3)
C(12) 0.042(3) -0.001(3) 0.003(3) 0.050(4) 0.007(3) 0.042(3)
C(13) 0.061(4) -0.004(4) 0.000(3) 0.055(4) 0.013(3) 0.054(4)
C(14) 0.066(5) 0.015(4) -0.005(3) 0.058(4) 0.003(3) 0.056(4)
C(15) 0.044(4) 0.013(4) 0.001(3) 0.079(5) -0.001(4) 0.048(4)
C(16) 0.040(4) -0.009(3) 0.007(3) 0.068(4) -0.001(3) 0.039(3)
C(21) 0.040(3) -0.005(3) -0.003(3) 0.033(3) -0.001(3) 0.050(3)
C(22) 0.052(4) -0.001(3) -0.006(3) 0.039(4) -0.003(3) 0.071(4)
C(23) 0.073(5) -0.010(4) -0.035(4) 0.045(4) 0.016(4) 0.100(6)
C(24) 0.104(6) -0.037(5) -0.026(4) 0.065(5) 0.013(4) 0.061(5)
C(25) 0.092(5) -0.018(4) 0.006(4) 0.069(5) -0.022(4) 0.066(5)
C(26) 0.061(4) -0.006(3) -0.008(4) 0.047(4) -0.006(3) 0.065(4)

loop_
_atom_site_label
_atom_site_fract_x
_atom_site_fract_y
_atom_site_fract_z
_atom_site_U_iso_or_equiv
_atom_site_thermal_displace_type
Br(1) 0.75772(7) 0.34804(7) 0.26208(3) 0.0706 Uij
Br(2) 1.00733(8) 0.14360(6) 0.20734(4) 0.0730 Uij
S(1) 0.8121(2) 0.3119(1) 0.10071(7) 0.0444 Uij
S(2) 1.0824(2) 0.4359(2) 0.20297(8) 0.0537 Uij
O(11) 0.9405(4) 0.2990(3) 0.0531(2) 0.0541 Uij
O(12) 0.6903(4) 0.2122(3) 0.1034(2) 0.0596 Uij
O(21) 1.0079(5) 0.5589(4) 0.1896(2) 0.0897 Uij
O(22) 1.2060(5) 0.3915(5) 0.1590(2) 0.0920 Uij
C(1) 0.9151(5) 0.3144(4) 0.1935(3) 0.0376 Uij
C(11) 0.7159(6) 0.4644(5) 0.0865(2) 0.0385 Uij
C(12) 0.7994(6) 0.5618(5) 0.0525(3) 0.0448 Uij
C(13) 0.7194(7) 0.6774(6) 0.0372(3) 0.0568 Uij
C(14) 0.5604(8) 0.6935(6) 0.0555(3) 0.0604 Uij
C(15) 0.4793(7) 0.5962(7) 0.0881(3) 0.0572 Uij
C(16) 0.5557(6) 0.4788(6) 0.1040(3) 0.0487 Uij
C(21) 1.1581(6) 0.4293(5) 0.2938(3) 0.0411 Uij
C(22) 1.2849(7) 0.3458(5) 0.3133(3) 0.0546 Uij
C(23) 1.3496(8) 0.3491(6) 0.3835(4) 0.0746 Uij
C(24) 1.2886(9) 0.4343(7) 0.4322(3) 0.0782 Uij
C(25) 1.1619(8) 0.5163(7) 0.4115(4) 0.0755 Uij
C(26) 1.0948(7) 0.5148(6) 0.3416(3) 0.0583 Uij
H(121) 0.9116 0.5503 0.0396 0.0566 Uij
H(131) 0.7719 0.7461 0.0120 0.0653 Uij
H(141) 0.5019 0.7763 0.0431 0.0678 Uij
H(151) 0.3724 0.6138 0.1017 0.0668 Uij
H(161) 0.4982 0.4107 0.1285 0.0551 Uij
H(221) 1.3285 0.2866 0.2774 0.0468 Uij
H(231) 1.4393 0.2917 0.4000 0.0789 Uij
H(241) 1.3361 0.4359 0.4817 0.0897 Uij
H(251) 1.1163 0.5717 0.4480 0.0851 Uij
H(261) 1.0072 0.5758 0.3238 0.0710 Uij

loop_
_atom_type_symbol
_atom_type_scat_source
_atom_type_scat_dispersion_real
_atom_type_scat_dispersion_imag
C 'International Tables' 0.003 0.002
H 'International Tables' 0.000 0.000
Br 'International Tables' -0.290 2.459
S 'International Tables' 0.125 0.123
O 'International Tables' 0.011 0.006

loop_
_geom_angle_atom_site_label_1
_geom_angle_atom_site_label_2
_geom_angle_atom_site_label_3
_geom_angle
_geom_angle_publ_flag
O(11) S(1) O(12) 120.1(2) yes
O(11) S(1) C(1) 105.4(2) yes
O(11) S(1) C(11) 109.4(2) yes
O(12) S(1) C(1) 104.6(2) yes
O(12) S(1) C(11) 109.2(2) yes
C(1) S(1) C(11) 107.3(2) yes
O(21) S(2) O(22) 120.1(3) yes
O(21) S(2) C(1) 105.7(2) yes
O(21) S(2) C(21) 108.9(3) yes
O(22) S(2) C(1) 106.5(2) yes
O(22) S(2) C(21) 108.5(3) yes
C(1) S(2) C(21) 106.2(2) yes
Br(1) C(1) Br(2) 110.8(2) yes
Br(1) C(1) S(1) 109.5(2) yes
Br(1) C(1) S(2) 110.3(2) yes
Br(2) C(1) S(1) 105.2(2) yes
Br(2) C(1) S(2) 108.4(2) yes
S(1) C(1) S(2) 112.6(2) yes
S(1) C(11) C(12) 118.4(4) no
S(1) C(11) C(16) 118.9(4) no
C(12) C(11) C(16) 122.5(5) no
C(11) C(12) C(13) 118.0(5) no
C(12) C(13) C(14) 119.9(5) no
C(13) C(14) C(15) 121.4(5) no
C(14) C(15) C(16) 120.2(5) no
C(11) C(16) C(15) 118.0(5) no
S(2) C(21) C(22) 119.3(4) no
S(2) C(21) C(26) 118.1(4) no
C(22) C(21) C(26) 122.5(5) no
C(21) C(22) C(23) 118.2(5) no
C(22) C(23) C(24) 120.3(6) no
C(23) C(24) C(25) 120.5(6) no
C(24) C(25) C(26) 120.4(6) no
C(21) C(26) C(25) 118.1(5) no

loop_
_geom_bond_atom_site_label_1
_geom_bond_atom_site_label_2
_geom_bond_distance
_geom_bond_publ_flag
Br(1) C(1) 1.905(5) yes
Br(2) C(1) 1.916(4) yes
S(1) O(11) 1.426(3) yes
S(1) O(12) 1.433(4) yes
S(1) C(1) 1.872(5) yes
S(1) C(11) 1.762(5) yes
S(2) O(21) 1.414(4) yes
S(2) O(22) 1.419(4) yes
S(2) C(1) 1.854(5) yes
S(2) C(21) 1.763(5) yes
C(11) C(12) 1.385(7) no
C(11) C(16) 1.384(6) no
C(12) C(13) 1.374(7) no
C(13) C(14) 1.381(8) no
C(14) C(15) 1.363(8) no
C(15) C(16) 1.379(7) no
C(21) C(22) 1.377(7) no
C(21) C(26) 1.373(7) no
C(22) C(23) 1.378(8) no
C(23) C(24) 1.374(9) no
C(24) C(25) 1.372(9) no
C(25) C(26) 1.378(8) no
